data_4106676
loop_
_publ_author_name
'Ross Campbell'
'Daniel Cannon'
'Pablo Garc\'ia-\'Alvarez'
'Alan R. Kennedy'
'Robert E. Mulvey'
'Stuart D. Robertson'
'J\"org Sa\&smannshausen'
'Tell Tuttle'

_publ_section_title
;
 Main Group Multiple C-H/N-H Bond Activation of a Diamine and Isolation of
 A Molecular Dilithium Zincate Hydride: Experimental and DFT Evidence for
 Alkali Metal-Zinc Synergistic Effects
;
_journal_name_full 'Journal of the American Chemical Society'
_journal_page_first 13706
_journal_page_last 13717
_journal_paper_doi 10.1021/ja205547h
_journal_volume 133
_journal_year 2011
_chemical_formula_sum 'C24 H60 Li2 N6 Zn'
_chemical_formula_weight 512.03
_chemical_name_systematic
;
 ?
;
_space_group_IT_number 14
_symmetry_cell_setting monoclinic
_symmetry_space_group_name_Hall '-P 2yn'
_symmetry_space_group_name_H-M 'P 1 21/n 1'
_atom_sites_solution_hydrogens geom
_atom_sites_solution_primary direct
_atom_sites_solution_secondary difmap
_audit_creation_method SHELXL-97
_cell_angle_alpha 90.00
_cell_angle_beta 96.674(2)
_cell_angle_gamma 90.00
_cell_formula_units_Z 4
_cell_length_a 10.0019(2)
_cell_length_b 15.4170(5)
_cell_length_c 20.5770(6)
_cell_measurement_reflns_used 6374
_cell_measurement_temperature 123(2)
_cell_measurement_theta_max 30.6914
_cell_measurement_theta_min 2.5373
_cell_volume 3151.46(15)
_computing_structure_refinement 'SHELXL-97 (Sheldrick, 1997)'
_diffrn_ambient_temperature 123(2)
_diffrn_measured_fraction_theta_full 0.999
_diffrn_measured_fraction_theta_max 0.999
_diffrn_measurement_device_type 'Oxford Diffraction Gemini S'
_diffrn_measurement_method 'omega scans'
_diffrn_radiation_monochromator graphite
_diffrn_radiation_source 'fine-focus sealed tube'
_diffrn_radiation_type MoK\a
_diffrn_radiation_wavelength 0.71073
_diffrn_reflns_av_R_equivalents 0.0485
_diffrn_reflns_av_sigmaI/netI 0.0933
_diffrn_reflns_limit_h_max 12
_diffrn_reflns_limit_h_min -12
_diffrn_reflns_limit_k_max 17
_diffrn_reflns_limit_k_min -20
_diffrn_reflns_limit_l_max 26
_diffrn_reflns_limit_l_min -26
_diffrn_reflns_number 22690
_diffrn_reflns_theta_full 27.50
_diffrn_reflns_theta_max 27.50
_diffrn_reflns_theta_min 2.54
_exptl_absorpt_coefficient_mu 0.799
_exptl_absorpt_correction_T_max 1.00000
_exptl_absorpt_correction_T_min 0.98604
_exptl_absorpt_correction_type multi-scan
_exptl_absorpt_process_details
;
CrysAlisPro, Oxford Diffraction Ltd.,
Version 1.171.33.34d (release 27-02-2009 CrysAlis171 .NET)
(compiled Feb 27 2009,15:38:38)
empirical absorption correction using spherical harmonics,
 implemented in SCALE3 ABSPACK scaling algorithm.
;
_exptl_crystal_colour colourless
_exptl_crystal_density_diffrn 1.079
_exptl_crystal_description prism
_exptl_crystal_F_000 1128
_exptl_crystal_size_max 0.15
_exptl_crystal_size_mid 0.10
_exptl_crystal_size_min 0.08
_refine_diff_density_max 0.466
_refine_diff_density_min -0.354
_refine_diff_density_rms 0.061
_refine_ls_extinction_method none
_refine_ls_goodness_of_fit_ref 0.909
_refine_ls_hydrogen_treatment mixed
_refine_ls_matrix_type full
_refine_ls_number_parameters 328
_refine_ls_number_reflns 7213
_refine_ls_number_restraints 5
_refine_ls_restrained_S_all 0.911
_refine_ls_R_factor_all 0.0863
_refine_ls_R_factor_gt 0.0458
_refine_ls_shift/su_max 0.001
_refine_ls_shift/su_mean 0.000
_refine_ls_structure_factor_coef Fsqd
_refine_ls_weighting_details 'calc w=1/[\s^2^(Fo^2^)+(0.0446P)^2^+0.0000P] where P=(Fo^2^+2Fc^2^)/3'
_refine_ls_weighting_scheme calc
_refine_ls_wR_factor_gt 0.0910
_refine_ls_wR_factor_ref 0.0978
_reflns_number_gt 4540
_reflns_number_total 7213
_reflns_threshold_expression >2sigma(I)
_cod_data_source_file ja205547h_si_002_3.cif
_cod_data_source_block pgaross14
_cod_database_code 4106676

loop_
_symmetry_equiv_pos_as_xyz
'x, y, z'
'-x+1/2, y+1/2, -z+1/2'
'-x, -y, -z'
'x-1/2, -y-1/2, z-1/2'

loop_
_atom_site_label
_atom_site_type_symbol
_atom_site_fract_x
_atom_site_fract_y
_atom_site_fract_z
_atom_site_U_iso_or_equiv
_atom_site_adp_type
_atom_site_occupancy
_atom_site_symmetry_multiplicity
_atom_site_calc_flag
_atom_site_refinement_flags
_atom_site_disorder_assembly
_atom_site_disorder_group
Zn1 Zn 0.53657(3) 0.259915(17) 0.118941(13) 0.02131(9) Uani 1 1 d . A .
N1 N 0.57675(19) 0.13061(13) 0.13113(9) 0.0245(5) Uani 1 1 d . A .
N2 N 0.50151(17) 0.24114(13) 0.01861(9) 0.0227(4) Uani 1 1 d . . .
N5 N 0.1534(2) 0.17636(14) -0.01678(10) 0.0304(5) Uani 1 1 d . . .
N6 N 0.1756(2) 0.36075(15) 0.01811(10) 0.0313(5) Uani 1 1 d . . .
C1 C 0.6193(3) 0.36893(18) 0.16375(12) 0.0318(6) Uani 1 1 d . . .
C2 C 0.5956(4) 0.3732(2) 0.23528(14) 0.0569(9) Uani 1 1 d . . .
H2A H 0.6433 0.3254 0.2593 0.085 Uiso 1 1 calc R . .
H2B H 0.4990 0.3684 0.2387 0.085 Uiso 1 1 calc R . .
H2C H 0.6292 0.4286 0.2540 0.085 Uiso 1 1 calc R . .
C3 C 0.7699(3) 0.3791(2) 0.16072(16) 0.0552(9) Uani 1 1 d . . .
H3A H 0.8007 0.4339 0.1814 0.083 Uiso 1 1 calc R . .
H3B H 0.7880 0.3791 0.1149 0.083 Uiso 1 1 calc R . .
H3C H 0.8179 0.3307 0.1839 0.083 Uiso 1 1 calc R . .
C4 C 0.5494(3) 0.44776(18) 0.13014(15) 0.0514(9) Uani 1 1 d . . .
H4A H 0.4534 0.4464 0.1356 0.077 Uiso 1 1 calc R . .
H4B H 0.5602 0.4466 0.0834 0.077 Uiso 1 1 calc R . .
H4C H 0.5898 0.5009 0.1498 0.077 Uiso 1 1 calc R . .
C5 C 0.6922(3) 0.3187(2) -0.02768(15) 0.0460(8) Uani 1 1 d . . .
H5A H 0.7338 0.3276 0.0173 0.069 Uiso 1 1 calc R . .
H5B H 0.7102 0.3692 -0.0543 0.069 Uiso 1 1 calc R . .
H5C H 0.7300 0.2666 -0.0458 0.069 Uiso 1 1 calc R . .
C6 C 0.4767(3) 0.2923(2) -0.09818(14) 0.0459(8) Uani 1 1 d . . .
H6A H 0.5100 0.2376 -0.1144 0.069 Uiso 1 1 calc R . .
H6B H 0.5001 0.3401 -0.1261 0.069 Uiso 1 1 calc R . .
H6C H 0.3786 0.2893 -0.0989 0.069 Uiso 1 1 calc R . .
C7 C 0.5410(2) 0.30768(18) -0.02809(12) 0.0296(6) Uani 1 1 d . . .
H7 H 0.5056 0.3645 -0.0140 0.036 Uiso 1 1 calc R . .
C8 C 0.5547(3) 0.15567(18) 0.00781(13) 0.0285(6) Uani 1 1 d . . .
C9 C 0.5324(3) 0.09653(18) 0.06482(13) 0.0286(6) Uani 1 1 d . A .
C10 C 0.7072(3) 0.09797(19) 0.15908(14) 0.0364(7) Uani 1 1 d . . .
H10 H 0.7015 0.0332 0.1598 0.044 Uiso 1 1 calc R . .
C11 C 0.7345(3) 0.1285(2) 0.22907(14) 0.0462(8) Uani 1 1 d . . .
H11A H 0.7371 0.1920 0.2301 0.069 Uiso 1 1 calc R . .
H11B H 0.8213 0.1055 0.2487 0.069 Uiso 1 1 calc R . .
H11C H 0.6629 0.1078 0.2539 0.069 Uiso 1 1 calc R . .
C12 C 0.8257(3) 0.1224(2) 0.12162(16) 0.0522(9) Uani 1 1 d . . .
H12A H 0.8089 0.1008 0.0766 0.078 Uiso 1 1 calc R . .
H12B H 0.9086 0.0965 0.1433 0.078 Uiso 1 1 calc R . .
H12C H 0.8353 0.1857 0.1210 0.078 Uiso 1 1 calc R . .
Li1 Li 0.3117(3) 0.2524(3) 0.03571(19) 0.0251(9) Uani 1 1 d . A .
Li2 Li 0.4020(4) 0.1258(3) 0.1683(2) 0.0297(10) Uani 1 1 d . . .
N3 N 0.3219(5) 0.1400(3) 0.2577(2) 0.0338(14) Uiso 0.675(6) 1 d PD A 1
N4 N 0.3161(4) -0.0099(3) 0.17890(19) 0.0260(12) Uiso 0.675(6) 1 d P A 1
C13 C 0.1916(6) 0.1824(4) 0.2416(3) 0.0497(18) Uiso 0.675(6) 1 d PD A 1
H13A H 0.1444 0.1848 0.2807 0.075 Uiso 0.675(6) 1 calc PR A 1
H13B H 0.1376 0.1494 0.2072 0.075 Uiso 0.675(6) 1 calc PR A 1
H13C H 0.2055 0.2414 0.2260 0.075 Uiso 0.675(6) 1 calc PR A 1
C14 C 0.3862(5) 0.2038(4) 0.3026(3) 0.0493(17) Uiso 0.675(6) 1 d PD A 1
H14A H 0.3925 0.2591 0.2797 0.074 Uiso 0.675(6) 1 calc PR A 1
H14B H 0.4768 0.1838 0.3192 0.074 Uiso 0.675(6) 1 calc PR A 1
H14C H 0.3329 0.2116 0.3392 0.074 Uiso 0.675(6) 1 calc PR A 1
C15 C 0.3105(5) 0.0569(3) 0.2868(2) 0.0374(12) Uiso 0.675(6) 1 d P A 1
H15A H 0.2579 0.0617 0.3245 0.045 Uiso 0.675(6) 1 calc PR A 1
H15B H 0.4011 0.0346 0.3028 0.045 Uiso 0.675(6) 1 calc PR A 1
C16 C 0.2390(5) -0.0065(3) 0.2349(2) 0.0331(11) Uiso 0.675(6) 1 d P A 1
H16A H 0.2335 -0.0651 0.2541 0.040 Uiso 0.675(6) 1 calc PR A 1
H16B H 0.1464 0.0139 0.2207 0.040 Uiso 0.675(6) 1 calc PR A 1
C17 C 0.4458(6) -0.0533(4) 0.1973(3) 0.0415(15) Uiso 0.675(6) 1 d P A 1
H17A H 0.4305 -0.1092 0.2179 0.062 Uiso 0.675(6) 1 calc PR A 1
H17B H 0.5027 -0.0168 0.2281 0.062 Uiso 0.675(6) 1 calc PR A 1
H17C H 0.4908 -0.0630 0.1580 0.062 Uiso 0.675(6) 1 calc PR A 1
C18 C 0.2454(8) -0.0628(7) 0.1277(4) 0.040(3) Uiso 0.675(6) 1 d P A 1
H18A H 0.2951 -0.0625 0.0893 0.060 Uiso 0.675(6) 1 calc PR A 1
H18B H 0.1550 -0.0392 0.1156 0.060 Uiso 0.675(6) 1 calc PR A 1
H18C H 0.2384 -0.1224 0.1435 0.060 Uiso 0.675(6) 1 calc PR A 1
C19 C 0.1259(5) 0.0947(4) 0.0161(2) 0.0476(14) Uiso 0.675(6) 1 d P A 1
H19A H 0.0401 0.0706 -0.0038 0.071 Uiso 0.675(6) 1 calc PR A 1
H19B H 0.1207 0.1059 0.0627 0.071 Uiso 0.675(6) 1 calc PR A 1
H19C H 0.1984 0.0532 0.0115 0.071 Uiso 0.675(6) 1 calc PR A 1
C20 C 0.1782(5) 0.1545(4) -0.0842(2) 0.0494(14) Uiso 0.675(6) 1 d P A 1
H20A H 0.2583 0.1177 -0.0829 0.074 Uiso 0.675(6) 1 calc PR A 1
H20B H 0.1925 0.2080 -0.1082 0.074 Uiso 0.675(6) 1 calc PR A 1
H20C H 0.1002 0.1234 -0.1062 0.074 Uiso 0.675(6) 1 calc PR A 1
C21 C 0.0347(4) 0.2333(3) -0.0171(2) 0.0327(11) Uiso 0.675(6) 1 d P A 1
H21A H 0.0000 0.2302 0.0260 0.039 Uiso 0.675(6) 1 calc PR A 1
H21B H -0.0372 0.2129 -0.0508 0.039 Uiso 0.675(6) 1 calc PR A 1
C22 C 0.0699(4) 0.3267(3) -0.0314(2) 0.0301(12) Uiso 0.675(6) 1 d P A 1
H22A H 0.1015 0.3300 -0.0752 0.036 Uiso 0.675(6) 1 calc PR A 1
H22B H -0.0117 0.3631 -0.0320 0.036 Uiso 0.675(6) 1 calc PR A 1
C23 C 0.2295(5) 0.4398(3) -0.0045(3) 0.0411(14) Uiso 0.675(6) 1 d P A 1
H23A H 0.2607 0.4301 -0.0474 0.062 Uiso 0.675(6) 1 calc PR A 1
H23B H 0.3053 0.4589 0.0267 0.062 Uiso 0.675(6) 1 calc PR A 1
H23C H 0.1595 0.4846 -0.0084 0.062 Uiso 0.675(6) 1 calc PR A 1
C24 C 0.1207(5) 0.3769(4) 0.0814(2) 0.0458(14) Uiso 0.675(6) 1 d P A 1
H24A H 0.1933 0.3967 0.1141 0.069 Uiso 0.675(6) 1 calc PR A 1
H24B H 0.0822 0.3230 0.0965 0.069 Uiso 0.675(6) 1 calc PR A 1
H24C H 0.0506 0.4214 0.0752 0.069 Uiso 0.675(6) 1 calc PR A 1
N3A N 0.2865(8) 0.1478(5) 0.2527(4) 0.016(2) Uiso 0.325(6) 1 d PD A 2
N4A N 0.3527(9) -0.0205(6) 0.1846(4) 0.021(2) Uiso 0.325(6) 1 d PD A 2
C13A C 0.1628(10) 0.1943(8) 0.2285(6) 0.040(3) Uiso 0.325(6) 1 d PD A 2
H13D H 0.1105 0.1595 0.1947 0.060 Uiso 0.325(6) 1 calc PR A 2
H13E H 0.1860 0.2501 0.2098 0.060 Uiso 0.325(6) 1 calc PR A 2
H13F H 0.1093 0.2045 0.2647 0.060 Uiso 0.325(6) 1 calc PR A 2
C16A C 0.3041(10) -0.0185(6) 0.2510(4) 0.034(2) Uiso 0.325(6) 1 d P A 2
H16C H 0.2392 -0.0667 0.2529 0.041 Uiso 0.325(6) 1 calc PR A 2
H16D H 0.3821 -0.0312 0.2838 0.041 Uiso 0.325(6) 1 calc PR A 2
C15A C 0.2418(11) 0.0587(6) 0.2711(5) 0.036(2) Uiso 0.325(6) 1 d P A 2
H15C H 0.2486 0.0570 0.3194 0.044 Uiso 0.325(6) 1 calc PR A 2
H15D H 0.1449 0.0541 0.2549 0.044 Uiso 0.325(6) 1 calc PR A 2
C20A C 0.1961(9) 0.1146(7) -0.0630(5) 0.041(3) Uiso 0.325(6) 1 d P A 2
H20D H 0.1169 0.0863 -0.0863 0.061 Uiso 0.325(6) 1 calc PR A 2
H20E H 0.2542 0.0709 -0.0395 0.061 Uiso 0.325(6) 1 calc PR A 2
H20F H 0.2460 0.1449 -0.0944 0.061 Uiso 0.325(6) 1 calc PR A 2
C24A C 0.2239(10) 0.4281(7) -0.0296(5) 0.035(3) Uiso 0.325(6) 1 d P A 2
H24D H 0.1602 0.4766 -0.0347 0.052 Uiso 0.325(6) 1 calc PR A 2
H24E H 0.2288 0.4008 -0.0723 0.052 Uiso 0.325(6) 1 calc PR A 2
H24F H 0.3131 0.4495 -0.0123 0.052 Uiso 0.325(6) 1 calc PR A 2
C19A C 0.0827(12) 0.1309(9) 0.0318(6) 0.062(3) Uiso 0.325(6) 1 d P A 2
H19D H -0.0033 0.1086 0.0107 0.093 Uiso 0.325(6) 1 calc PR A 2
H19E H 0.0661 0.1712 0.0668 0.093 Uiso 0.325(6) 1 calc PR A 2
H19F H 0.1382 0.0825 0.0504 0.093 Uiso 0.325(6) 1 calc PR A 2
C21A C 0.0696(9) 0.2440(6) -0.0515(5) 0.038(2) Uiso 0.325(6) 1 d P A 2
H21C H -0.0190 0.2190 -0.0679 0.046 Uiso 0.325(6) 1 calc PR A 2
H21D H 0.1130 0.2638 -0.0898 0.046 Uiso 0.325(6) 1 calc PR A 2
C22A C 0.0487(9) 0.3211(6) -0.0086(5) 0.033(3) Uiso 0.325(6) 1 d P A 2
H22C H -0.0071 0.3648 -0.0345 0.040 Uiso 0.325(6) 1 calc PR A 2
H22D H -0.0009 0.3022 0.0279 0.040 Uiso 0.325(6) 1 calc PR A 2
C23A C 0.1518(11) 0.4068(8) 0.0764(5) 0.041(3) Uiso 0.325(6) 1 d P A 2
H23D H 0.2333 0.4385 0.0934 0.062 Uiso 0.325(6) 1 calc PR A 2
H23E H 0.1282 0.3654 0.1093 0.062 Uiso 0.325(6) 1 calc PR A 2
H23F H 0.0776 0.4478 0.0660 0.062 Uiso 0.325(6) 1 calc PR A 2
C17A C 0.4781(10) -0.0665(7) 0.1853(5) 0.033(3) Uiso 0.325(6) 1 d P A 2
H17D H 0.5470 -0.0381 0.2158 0.050 Uiso 0.325(6) 1 calc PR A 2
H17E H 0.5063 -0.0663 0.1413 0.050 Uiso 0.325(6) 1 calc PR A 2
H17F H 0.4662 -0.1265 0.1993 0.050 Uiso 0.325(6) 1 calc PR A 2
C18A C 0.2452(19) -0.0603(16) 0.1374(9) 0.054(8) Uiso 0.325(6) 1 d PD A 2
H18D H 0.2753 -0.0621 0.0937 0.081 Uiso 0.325(6) 1 calc PR A 2
H18E H 0.1630 -0.0254 0.1359 0.081 Uiso 0.325(6) 1 calc PR A 2
H18F H 0.2269 -0.1193 0.1515 0.081 Uiso 0.325(6) 1 calc PR A 2
C14A C 0.3961(12) 0.1731(11) 0.3075(6) 0.069(5) Uiso 0.325(6) 1 d PD A 2
H14D H 0.4466 0.2229 0.2935 0.103 Uiso 0.325(6) 1 calc PR A 2
H14E H 0.4574 0.1240 0.3173 0.103 Uiso 0.325(6) 1 calc PR A 2
H14F H 0.3546 0.1886 0.3467 0.103 Uiso 0.325(6) 1 calc PR A 2
H8A H 0.503(2) 0.1262(16) -0.0349(11) 0.027(6) Uiso 1 1 d . . .
H8B H 0.662(2) 0.1568(16) 0.0040(11) 0.031(7) Uiso 1 1 d . . .
H9A H 0.434(2) 0.0875(15) 0.0583(10) 0.023(6) Uiso 1 1 d . . .
H9B H 0.575(2) 0.0415(17) 0.0618(11) 0.028(7) Uiso 1 1 d . . .
H100 H 0.329(2) 0.2435(14) 0.1314(10) 0.017(6) Uiso 1 1 d . . .

loop_
_atom_site_aniso_label
_atom_site_aniso_U_11
_atom_site_aniso_U_22
_atom_site_aniso_U_33
_atom_site_aniso_U_23
_atom_site_aniso_U_13
_atom_site_aniso_U_12
Zn1 0.02297(13) 0.01608(16) 0.02456(15) -0.00263(14) 0.00139(10) -0.00084(14)
N1 0.0230(10) 0.0200(12) 0.0297(12) -0.0004(9) -0.0007(9) 0.0012(9)
N2 0.0212(9) 0.0238(12) 0.0238(10) -0.0020(10) 0.0058(8) 0.0000(9)
N5 0.0234(11) 0.0266(14) 0.0405(14) -0.0039(11) 0.0011(10) -0.0005(10)
N6 0.0241(11) 0.0280(14) 0.0412(14) -0.0002(11) 0.0009(9) 0.0020(10)
C1 0.0409(16) 0.0230(16) 0.0302(16) -0.0030(12) -0.0018(12) -0.0067(13)
C2 0.098(3) 0.031(2) 0.0397(19) -0.0132(15) 0.0022(17) -0.0078(18)
C3 0.0442(19) 0.046(2) 0.072(2) -0.0125(18) -0.0079(16) -0.0192(16)
C4 0.071(2) 0.0181(16) 0.060(2) -0.0091(15) -0.0163(17) -0.0027(16)
C5 0.0404(17) 0.043(2) 0.057(2) 0.0027(16) 0.0172(15) -0.0075(15)
C6 0.0521(19) 0.047(2) 0.0406(18) 0.0142(15) 0.0152(15) 0.0018(15)
C7 0.0282(14) 0.0334(17) 0.0295(15) 0.0001(12) 0.0128(11) -0.0009(12)
C8 0.0307(14) 0.0259(16) 0.0289(16) -0.0054(12) 0.0037(12) 0.0015(12)
C9 0.0288(15) 0.0188(16) 0.0396(17) -0.0081(13) 0.0108(12) -0.0013(12)
C10 0.0314(15) 0.0277(17) 0.0476(18) 0.0010(14) -0.0058(12) 0.0033(12)
C11 0.0463(18) 0.038(2) 0.049(2) 0.0078(15) -0.0154(14) 0.0079(15)
C12 0.0257(15) 0.056(2) 0.073(2) 0.0041(18) -0.0016(15) 0.0095(15)
Li1 0.0179(17) 0.025(3) 0.033(2) 0.001(2) 0.0054(15) 0.0007(18)
Li2 0.031(2) 0.031(3) 0.027(2) -0.002(2) 0.0069(18) -0.003(2)

loop_
_atom_type_symbol
_atom_type_description
_atom_type_scat_dispersion_real
_atom_type_scat_dispersion_imag
_atom_type_scat_source
Zn Zn 0.2839 1.4301 'International Tables Vol C Tables 4.2.6.8 and 6.1.1.4'
N N 0.0061 0.0033 'International Tables Vol C Tables 4.2.6.8 and 6.1.1.4'
C C 0.0033 0.0016 'International Tables Vol C Tables 4.2.6.8 and 6.1.1.4'
Li Li -0.0003 0.0001 'International Tables Vol C Tables 4.2.6.8 and 6.1.1.4'
H H 0.0000 0.0000 'International Tables Vol C Tables 4.2.6.8 and 6.1.1.4'

loop_
_geom_angle_atom_site_label_1
_geom_angle_atom_site_label_2
_geom_angle_atom_site_label_3
_geom_angle
N1 Zn1 C1 133.07(10)
N1 Zn1 N2 89.66(8)
C1 Zn1 N2 125.19(9)
N1 Zn1 Li1 100.11(11)
C1 Zn1 Li1 126.32(12)
N2 Zn1 Li1 47.33(9)
N1 Zn1 Li2 46.61(10)
C1 Zn1 Li2 130.28(11)
N2 Zn1 Li2 103.38(10)
Li1 Zn1 Li2 77.89(12)
N1 Zn1 H100 92.8(6)
C1 Zn1 H100 113.0(6)
N2 Zn1 H100 92.8(5)
Li1 Zn1 H100 46.6(5)
Li2 Zn1 H100 48.5(6)
C10 N1 C9 113.6(2)
C10 N1 Li2 128.6(2)
C9 N1 Li2 99.12(19)
C10 N1 Zn1 122.77(17)
C9 N1 Zn1 101.50(15)
Li2 N1 Zn1 85.09(15)
C8 N2 C7 113.45(18)
C8 N2 Li1 119.0(2)
C7 N2 Li1 112.71(19)
C8 N2 Zn1 104.90(15)
C7 N2 Zn1 121.27(16)
Li1 N2 Zn1 82.27(13)
C20A N5 C19A 109.6(6)
C20A N5 C21A 110.1(5)
C19A N5 C21A 112.2(6)
C20A N5 C19 79.9(5)
C21A N5 C19 134.8(4)
C19A N5 C20 132.7(6)
C21A N5 C20 81.6(4)
C19 N5 C20 107.4(3)
C20A N5 C21 133.5(5)
C19A N5 C21 80.6(5)
C19 N5 C21 108.5(3)
C20 N5 C21 110.7(3)
C20A N5 Li1 115.6(4)
C19A N5 Li1 107.6(5)
C21A N5 Li1 101.6(4)
C19 N5 Li1 113.6(3)
C20 N5 Li1 113.6(2)
C21 N5 Li1 102.8(2)
C23 N6 C23A 87.5(5)
C23 N6 C22A 125.3(5)
C23A N6 C22A 107.5(6)
C23 N6 C22 110.1(3)
C23A N6 C22 125.2(5)
C23 N6 C24 109.5(3)
C22A N6 C24 90.3(4)
C22 N6 C24 110.8(3)
C23A N6 C24A 107.1(6)
C22A N6 C24A 111.4(6)
C22 N6 C24A 93.0(4)
C24 N6 C24A 128.1(5)
C23 N6 Li1 117.4(3)
C23A N6 Li1 113.9(5)
C22A N6 Li1 104.0(4)
C22 N6 Li1 103.1(2)
C24 N6 Li1 105.7(3)
C24A N6 Li1 112.9(4)
C2 C1 C3 107.6(2)
C2 C1 C4 106.8(2)
C3 C1 C4 107.6(2)
C2 C1 Zn1 111.85(19)
C3 C1 Zn1 114.61(19)
C4 C1 Zn1 108.05(18)
C1 C2 H2A 109.5
C1 C2 H2B 109.5
H2A C2 H2B 109.5
C1 C2 H2C 109.5
H2A C2 H2C 109.5
H2B C2 H2C 109.5
C1 C3 H3A 109.5
C1 C3 H3B 109.5
H3A C3 H3B 109.5
C1 C3 H3C 109.5
H3A C3 H3C 109.5
H3B C3 H3C 109.5
C1 C4 H4A 109.5
C1 C4 H4B 109.5
H4A C4 H4B 109.5
C1 C4 H4C 109.5
H4A C4 H4C 109.5
H4B C4 H4C 109.5
C7 C5 H5A 109.5
C7 C5 H5B 109.5
H5A C5 H5B 109.5
C7 C5 H5C 109.5
H5A C5 H5C 109.5
H5B C5 H5C 109.5
C7 C6 H6A 109.5
C7 C6 H6B 109.5
H6A C6 H6B 109.5
C7 C6 H6C 109.5
H6A C6 H6C 109.5
H6B C6 H6C 109.5
N2 C7 C5 114.3(2)
N2 C7 C6 112.8(2)
C5 C7 C6 109.4(2)
N2 C7 H7 106.6
C5 C7 H7 106.6
C6 C7 H7 106.6
N2 C8 C9 109.7(2)
N2 C8 H8A 111.2(13)
C9 C8 H8A 106.2(13)
N2 C8 H8B 112.4(13)
C9 C8 H8B 107.5(12)
H8A C8 H8B 109.7(17)
N1 C9 C8 116.2(2)
N1 C9 Li2 47.55(14)
C8 C9 Li2 130.1(2)
N1 C9 H9A 111.2(13)
C8 C9 H9A 102.3(13)
Li2 C9 H9A 63.9(12)
N1 C9 H9B 106.6(14)
C8 C9 H9B 112.0(14)
Li2 C9 H9B 117.9(14)
H9A C9 H9B 108(2)
N1 C10 C11 108.9(2)
N1 C10 C12 115.2(2)
C11 C10 C12 109.7(2)
N1 C10 H10 107.5
C11 C10 H10 107.5
C12 C10 H10 107.5
C10 C11 H11A 109.5
C10 C11 H11B 109.5
H11A C11 H11B 109.5
C10 C11 H11C 109.5
H11A C11 H11C 109.5
H11B C11 H11C 109.5
C10 C12 H12A 109.5
C10 C12 H12B 109.5
H12A C12 H12B 109.5
C10 C12 H12C 109.5
H12A C12 H12C 109.5
H12B C12 H12C 109.5
N2 Li1 N5 121.8(2)
N2 Li1 N6 129.6(2)
N5 Li1 N6 85.70(15)
N2 Li1 Zn1 50.40(10)
N5 Li1 Zn1 149.4(2)
N6 Li1 Zn1 122.84(19)
N2 Li1 Li2 85.47(15)
N5 Li1 Li2 101.64(17)
N6 Li1 Li2 133.19(17)
Zn1 Li1 Li2 51.84(10)
N2 Li1 H100 101.5(6)
N5 Li1 H100 115.9(6)
N6 Li1 H100 101.6(6)
Zn1 Li1 H100 52.5(6)
Li2 Li1 H100 33.7(6)
N1 Li2 N3 140.8(3)
N1 Li2 N3A 148.8(3)
N3 Li2 N3A 9.5(2)
N1 Li2 N4 115.4(2)
N3 Li2 N4 80.0(2)
N3A Li2 N4 80.2(3)
N1 Li2 N4A 107.5(3)
N3 Li2 N4A 82.4(3)
N3A Li2 N4A 84.1(3)
N4 Li2 N4A 10.0(2)
N1 Li2 C9 33.33(10)
N3 Li2 C9 171.9(3)
N3A Li2 C9 177.9(3)
N4 Li2 C9 98.38(19)
N4A Li2 C9 94.7(3)
N1 Li2 Zn1 48.29(11)
N3 Li2 Zn1 120.1(2)
N3A Li2 Zn1 120.0(3)
N4 Li2 Zn1 159.8(2)
N4A Li2 Zn1 154.8(3)
C9 Li2 Zn1 61.42(11)
N1 Li2 Li1 80.38(15)
N3 Li2 Li1 123.4(2)
N3A Li2 Li1 115.3(3)
N4 Li2 Li1 122.4(2)
N4A Li2 Li1 129.0(3)
C9 Li2 Li1 64.11(12)
Zn1 Li2 Li1 50.26(10)
N1 Li2 H100 96.7(6)
N3 Li2 H100 94.2(6)
N3A Li2 H100 87.6(6)
N4 Li2 H100 135.9(6)
N4A Li2 H100 145.7(6)
C9 Li2 H100 92.4(6)
Zn1 Li2 H100 50.8(5)
Li1 Li2 H100 31.8(6)
C15 N3 C14 113.2(5)
C15 N3 C13 112.7(4)
C14 N3 C13 99.2(5)
C15 N3 Li2 109.4(3)
C14 N3 Li2 116.3(4)
C13 N3 Li2 105.6(4)
C18 N4 C16 109.7(5)
C18 N4 C17 105.8(5)
C16 N4 C17 110.2(4)
C18 N4 Li2 127.1(5)
C16 N4 Li2 106.3(3)
C17 N4 Li2 96.4(3)
N3 C15 C16 109.2(4)
N3 C15 H15A 109.8
C16 C15 H15A 109.8
N3 C15 H15B 109.8
C16 C15 H15B 109.8
H15A C15 H15B 108.3
N4 C16 C15 108.7(3)
N4 C16 H16A 109.9
C15 C16 H16A 109.9
N4 C16 H16B 109.9
C15 C16 H16B 109.9
H16A C16 H16B 108.3
N5 C19 H19A 109.5
N5 C19 H19B 109.5
N5 C19 H19C 109.5
N5 C20 H20A 109.5
N5 C20 H20B 109.5
N5 C20 H20C 109.5
N5 C21 C22 111.1(3)
N5 C21 H21A 109.4
C22 C21 H21A 109.4
N5 C21 H21B 109.4
C22 C21 H21B 109.4
H21A C21 H21B 108.0
N6 C22 C21 111.5(3)
N6 C22 H22A 109.3
C21 C22 H22A 109.3
N6 C22 H22B 109.3
C21 C22 H22B 109.3
H22A C22 H22B 108.0
N6 C23 H23A 109.5
N6 C23 H23B 109.5
N6 C23 H23C 109.5
N6 C24 H24A 109.5
N6 C24 H24B 109.5
N6 C24 H24C 109.5
C13A N3A C15A 105.6(8)
C13A N3A C14A 129.1(10)
C15A N3A C14A 104.9(8)
C13A N3A Li2 107.7(6)
C15A N3A Li2 104.6(5)
C14A N3A Li2 102.8(7)
C17A N4A C18A 111.4(12)
C17A N4A C16A 111.9(8)
C18A N4A C16A 108.4(10)
C17A N4A Li2 106.2(6)
C18A N4A Li2 116.7(11)
C16A N4A Li2 101.9(5)
N3A C13A H13D 109.5
N3A C13A H13E 109.5
H13D C13A H13E 109.5
N3A C13A H13F 109.5
H13D C13A H13F 109.5
H13E C13A H13F 109.5
C15A C16A N4A 118.6(8)
C15A C16A H16C 107.7
N4A C16A H16C 107.7
C15A C16A H16D 107.7
N4A C16A H16D 107.7
H16C C16A H16D 107.1
C16A C15A N3A 122.4(8)
C16A C15A H15C 106.7
N3A C15A H15C 106.7
C16A C15A H15D 106.7
N3A C15A H15D 106.7
H15C C15A H15D 106.6
N5 C20A H20D 109.5
N5 C20A H20E 109.5
H20D C20A H20E 109.5
N5 C20A H20F 109.5
H20D C20A H20F 109.5
H20E C20A H20F 109.5
N6 C24A H24D 109.5
N6 C24A H24E 109.5
H24D C24A H24E 109.5
N6 C24A H24F 109.5
H24D C24A H24F 109.5
H24E C24A H24F 109.5
N5 C19A H19D 109.5
N5 C19A H19E 109.5
H19D C19A H19E 109.5
N5 C19A H19F 109.5
H19D C19A H19F 109.5
H19E C19A H19F 109.5
N5 C21A C22A 112.6(7)
N5 C21A H21C 109.1
C22A C21A H21C 109.1
N5 C21A H21D 109.1
C22A C21A H21D 109.1
H21C C21A H21D 107.8
N6 C22A C21A 112.1(7)
N6 C22A H22C 109.2
C21A C22A H22C 109.2
N6 C22A H22D 109.2
C21A C22A H22D 109.2
H22C C22A H22D 107.9
N6 C23A H23D 109.5
N6 C23A H23E 109.5
H23D C23A H23E 109.5
N6 C23A H23F 109.5
H23D C23A H23F 109.5
H23E C23A H23F 109.5
N4A C17A H17D 109.5
N4A C17A H17E 109.5
H17D C17A H17E 109.5
N4A C17A H17F 109.5
H17D C17A H17F 109.5
H17E C17A H17F 109.5
N4A C18A H18D 109.5
N4A C18A H18E 109.5
H18D C18A H18E 109.5
N4A C18A H18F 109.5
H18D C18A H18F 109.5
H18E C18A H18F 109.5
N3A C14A H14D 109.5
N3A C14A H14E 109.5
H14D C14A H14E 109.5
N3A C14A H14F 109.5
H14D C14A H14F 109.5
H14E C14A H14F 109.5

loop_
_geom_bond_atom_site_label_1
_geom_bond_atom_site_label_2
_geom_bond_distance
Zn1 N1 2.043(2)
Zn1 C1 2.045(3)
Zn1 N2 2.0738(18)
Zn1 Li1 2.667(4)
Zn1 Li2 2.727(4)
Zn1 H100 2.141(19)
N1 C10 1.453(3)
N1 C9 1.481(3)
N1 Li2 1.989(4)
N2 C8 1.448(3)
N2 C7 1.490(3)
N2 Li1 1.979(4)
N5 C20A 1.444(9)
N5 C19A 1.469(11)
N5 C21A 1.470(9)
N5 C19 1.471(5)
N5 C20 1.476(5)
N5 C21 1.476(4)
N5 Li1 2.156(4)
N6 C23 1.432(5)
N6 C23A 1.436(10)
N6 C22A 1.459(9)
N6 C22 1.477(5)
N6 C24 1.492(5)
N6 C24A 1.544(10)
N6 Li1 2.158(5)
C1 C2 1.519(4)
C1 C3 1.523(4)
C1 C4 1.527(4)
C2 H2A 0.9800
C2 H2B 0.9800
C2 H2C 0.9800
C3 H3A 0.9800
C3 H3B 0.9800
C3 H3C 0.9800
C4 H4A 0.9800
C4 H4B 0.9800
C4 H4C 0.9800
C5 C7 1.521(3)
C5 H5A 0.9800
C5 H5B 0.9800
C5 H5C 0.9800
C6 C7 1.528(4)
C6 H6A 0.9800
C6 H6B 0.9800
C6 H6C 0.9800
C7 H7 1.0000
C8 C9 1.523(4)
C8 H8A 1.07(2)
C8 H8B 1.08(2)
C9 Li2 2.662(5)
C9 H9A 0.99(2)
C9 H9B 0.96(3)
C10 C11 1.510(4)
C10 C12 1.534(4)
C10 H10 1.0000
C11 H11A 0.9800
C11 H11B 0.9800
C11 H11C 0.9800
C12 H12A 0.9800
C12 H12B 0.9800
C12 H12C 0.9800
Li1 Li2 3.391(6)
Li1 H100 1.96(2)
Li2 N3 2.101(6)
Li2 N3A 2.221(9)
Li2 N4 2.282(6)
Li2 N4A 2.341(9)
Li2 H100 2.07(2)
N3 C15 1.424(6)
N3 C14 1.448(5)
N3 C13 1.461(6)
N4 C18 1.450(7)
N4 C16 1.460(5)
N4 C17 1.470(6)
C13 H13A 0.9800
C13 H13B 0.9800
C13 H13C 0.9800
C14 H14A 0.9800
C14 H14B 0.9800
C14 H14C 0.9800
C15 C16 1.559(7)
C15 H15A 0.9900
C15 H15B 0.9900
C16 H16A 0.9900
C16 H16B 0.9900
C17 H17A 0.9800
C17 H17B 0.9800
C17 H17C 0.9800
C18 H18A 0.9800
C18 H18B 0.9800
C18 H18C 0.9800
C19 H19A 0.9800
C19 H19B 0.9800
C19 H19C 0.9800
C20 H20A 0.9800
C20 H20B 0.9800
C20 H20C 0.9800
C21 C22 1.519(6)
C21 H21A 0.9900
C21 H21B 0.9900
C22 H22A 0.9900
C22 H22B 0.9900
C23 H23A 0.9800
C23 H23B 0.9800
C23 H23C 0.9800
C24 H24A 0.9800
C24 H24B 0.9800
C24 H24C 0.9800
N3A C13A 1.466(8)
N3A C15A 1.507(12)
N3A C14A 1.528(9)
N4A C17A 1.439(13)
N4A C18A 1.495(10)
N4A C16A 1.503(11)
C13A H13D 0.9800
C13A H13E 0.9800
C13A H13F 0.9800
C16A C15A 1.426(13)
C16A H16C 0.9900
C16A H16D 0.9900
C15A H15C 0.9900
C15A H15D 0.9900
C20A H20D 0.9800
C20A H20E 0.9800
C20A H20F 0.9800
C24A H24D 0.9800
C24A H24E 0.9800
C24A H24F 0.9800
C19A H19D 0.9800
C19A H19E 0.9800
C19A H19F 0.9800
C21A C22A 1.509(13)
C21A H21C 0.9900
C21A H21D 0.9900
C22A H22C 0.9900
C22A H22D 0.9900
C23A H23D 0.9800
C23A H23E 0.9800
C23A H23F 0.9800
C17A H17D 0.9800
C17A H17E 0.9800
C17A H17F 0.9800
C18A H18D 0.9800
C18A H18E 0.9800
C18A H18F 0.9800
C14A H14D 0.9800
C14A H14E 0.9800
C14A H14F 0.9800

loop_
_geom_torsion_atom_site_label_1
_geom_torsion_atom_site_label_2
_geom_torsion_atom_site_label_3
_geom_torsion_atom_site_label_4
_geom_torsion
C1 Zn1 N1 C10 -24.0(2)
N2 Zn1 N1 C10 117.56(19)
Li1 Zn1 N1 C10 164.0(2)
Li2 Zn1 N1 C10 -133.5(2)
C1 Zn1 N1 C9 -152.15(15)
N2 Zn1 N1 C9 -10.57(14)
Li1 Zn1 N1 C9 35.83(16)
Li2 Zn1 N1 C9 98.33(19)
C1 Zn1 N1 Li2 109.52(17)
N2 Zn1 N1 Li2 -108.90(14)
Li1 Zn1 N1 Li2 -62.50(15)
N1 Zn1 N2 C8 -13.90(15)
C1 Zn1 N2 C8 132.36(16)
Li1 Zn1 N2 C8 -118.0(2)
Li2 Zn1 N2 C8 -58.86(17)
N1 Zn1 N2 C7 -143.94(17)
C1 Zn1 N2 C7 2.3(2)
Li1 Zn1 N2 C7 111.9(2)
Li2 Zn1 N2 C7 171.09(18)
N1 Zn1 N2 Li1 104.14(15)
C1 Zn1 N2 Li1 -109.60(16)
Li2 Zn1 N2 Li1 59.17(17)
N1 Zn1 C1 C2 -65.6(2)
N2 Zn1 C1 C2 163.87(18)
Li1 Zn1 C1 C2 104.6(2)
Li2 Zn1 C1 C2 -1.8(3)
N1 Zn1 C1 C3 57.1(2)
N2 Zn1 C1 C3 -73.4(2)
Li1 Zn1 C1 C3 -132.6(2)
Li2 Zn1 C1 C3 121.0(2)
N1 Zn1 C1 C4 177.08(16)
N2 Zn1 C1 C4 46.6(2)
Li1 Zn1 C1 C4 -12.7(2)
Li2 Zn1 C1 C4 -119.0(2)
C8 N2 C7 C5 -57.9(3)
Li1 N2 C7 C5 163.1(2)
Zn1 N2 C7 C5 68.3(3)
C8 N2 C7 C6 67.9(3)
Li1 N2 C7 C6 -71.1(3)
Zn1 N2 C7 C6 -165.87(17)
C7 N2 C8 C9 169.3(2)
Li1 N2 C8 C9 -54.5(3)
Zn1 N2 C8 C9 34.8(2)
C10 N1 C9 C8 -99.1(3)
Li2 N1 C9 C8 121.5(2)
Zn1 N1 C9 C8 34.7(2)
C10 N1 C9 Li2 139.4(3)
Zn1 N1 C9 Li2 -86.81(16)
N2 C8 C9 N1 -50.5(3)
N2 C8 C9 Li2 4.8(3)
C9 N1 C10 C11 -173.5(2)
Li2 N1 C10 C11 -48.7(3)
Zn1 N1 C10 C11 63.8(3)
C9 N1 C10 C12 62.7(3)
Li2 N1 C10 C12 -172.6(3)
Zn1 N1 C10 C12 -60.0(3)
C8 N2 Li1 N5 -40.5(3)
C7 N2 Li1 N5 96.0(3)
Zn1 N2 Li1 N5 -143.3(2)
C8 N2 Li1 N6 -153.9(2)
C7 N2 Li1 N6 -17.5(3)
Zn1 N2 Li1 N6 103.3(3)
C8 N2 Li1 Zn1 102.80(19)
C7 N2 Li1 Zn1 -120.73(18)
C8 N2 Li1 Li2 60.4(2)
C7 N2 Li1 Li2 -163.11(17)
Zn1 N2 Li1 Li2 -42.37(10)
C20A N5 Li1 N2 2.4(6)
C19A N5 Li1 N2 125.3(6)
C21A N5 Li1 N2 -116.7(4)
C19 N5 Li1 N2 92.3(3)
C20 N5 Li1 N2 -30.9(4)
C21 N5 Li1 N2 -150.7(3)
C20A N5 Li1 N6 137.3(5)
C19A N5 Li1 N6 -99.9(6)
C21A N5 Li1 N6 18.1(4)
C19 N5 Li1 N6 -132.9(3)
C20 N5 Li1 N6 103.9(3)
C21 N5 Li1 N6 -15.8(2)
C20A N5 Li1 Zn1 -62.4(6)
C19A N5 Li1 Zn1 60.4(7)
C21A N5 Li1 Zn1 178.4(5)
C19 N5 Li1 Zn1 27.4(5)
C20 N5 Li1 Zn1 -95.8(4)
C21 N5 Li1 Zn1 144.5(4)
C20A N5 Li1 Li2 -89.5(5)
C19A N5 Li1 Li2 33.4(6)
C21A N5 Li1 Li2 151.4(4)
C19 N5 Li1 Li2 0.4(3)
C20 N5 Li1 Li2 -122.8(3)
C21 N5 Li1 Li2 117.5(2)
C23 N6 Li1 N2 -5.5(4)
C23A N6 Li1 N2 -105.6(6)
C22A N6 Li1 N2 137.7(5)
C22 N6 Li1 N2 115.8(3)
C24 N6 Li1 N2 -127.9(3)
C24A N6 Li1 N2 16.8(6)
C23 N6 Li1 N5 -134.1(3)
C23A N6 Li1 N5 125.8(5)
C22A N6 Li1 N5 9.1(5)
C22 N6 Li1 N5 -12.8(3)
C24 N6 Li1 N5 103.6(3)
C24A N6 Li1 N5 -111.8(5)
C23 N6 Li1 Zn1 57.7(4)
C23A N6 Li1 Zn1 -42.4(6)
C22A N6 Li1 Zn1 -159.1(5)
C22 N6 Li1 Zn1 179.0(2)
C24 N6 Li1 Zn1 -64.6(3)
C24A N6 Li1 Zn1 80.0(5)
C23 N6 Li1 Li2 124.0(3)
C23A N6 Li1 Li2 23.9(6)
C22A N6 Li1 Li2 -92.8(5)
C22 N6 Li1 Li2 -114.8(3)
C24 N6 Li1 Li2 1.6(4)
C24A N6 Li1 Li2 146.3(5)
N1 Zn1 Li1 N2 -80.06(13)
C1 Zn1 Li1 N2 107.17(15)
Li2 Zn1 Li1 N2 -121.30(15)
N1 Zn1 Li1 N5 6.8(4)
C1 Zn1 Li1 N5 -166.0(3)
N2 Zn1 Li1 N5 86.8(4)
Li2 Zn1 Li1 N5 -34.5(3)
N1 Zn1 Li1 N6 163.17(18)
C1 Zn1 Li1 N6 -9.6(2)
N2 Zn1 Li1 N6 -116.8(2)
Li2 Zn1 Li1 N6 121.9(2)
N1 Zn1 Li1 Li2 41.25(11)
C1 Zn1 Li1 Li2 -131.53(14)
N2 Zn1 Li1 Li2 121.30(15)
C10 N1 Li2 N3 40.4(5)
C9 N1 Li2 N3 170.7(4)
Zn1 N1 Li2 N3 -88.4(4)
C10 N1 Li2 N3A 49.1(7)
C9 N1 Li2 N3A 179.5(6)
Zn1 N1 Li2 N3A -79.7(6)
C10 N1 Li2 N4 -65.6(3)
C9 N1 Li2 N4 64.7(3)
Zn1 N1 Li2 N4 165.6(2)
C10 N1 Li2 N4A -59.1(4)
C9 N1 Li2 N4A 71.2(3)
Zn1 N1 Li2 N4A 172.1(3)
C10 N1 Li2 C9 -130.3(3)
Zn1 N1 Li2 C9 100.89(16)
C10 N1 Li2 Zn1 128.8(3)
C9 N1 Li2 Zn1 -100.89(16)
C10 N1 Li2 Li1 172.9(2)
C9 N1 Li2 Li1 -56.74(17)
Zn1 N1 Li2 Li1 44.15(10)
C8 C9 Li2 N1 -90.7(3)
N1 C9 Li2 N4 -124.3(3)
C8 C9 Li2 N4 144.9(3)
N1 C9 Li2 N4A -115.0(3)
C8 C9 Li2 N4A 154.3(3)
N1 C9 Li2 Zn1 56.60(15)
C8 C9 Li2 Zn1 -34.1(2)
N1 C9 Li2 Li1 113.6(2)
C8 C9 Li2 Li1 22.9(2)
C1 Zn1 Li2 N1 -115.52(16)
N2 Zn1 Li2 N1 76.52(13)
Li1 Zn1 Li2 N1 116.74(15)
N1 Zn1 Li2 N3 133.0(3)
C1 Zn1 Li2 N3 17.5(3)
N2 Zn1 Li2 N3 -150.5(2)
Li1 Zn1 Li2 N3 -110.2(3)
N1 Zn1 Li2 N3A 143.9(4)
C1 Zn1 Li2 N3A 28.4(4)
N2 Zn1 Li2 N3A -139.5(3)
Li1 Zn1 Li2 N3A -99.3(3)
N1 Zn1 Li2 N4 -40.5(6)
C1 Zn1 Li2 N4 -156.0(6)
N2 Zn1 Li2 N4 36.0(7)
Li1 Zn1 Li2 N4 76.2(6)
N1 Zn1 Li2 N4A -17.9(6)
C1 Zn1 Li2 N4A -133.4(6)
N2 Zn1 Li2 N4A 58.6(7)
Li1 Zn1 Li2 N4A 98.8(7)
N1 Zn1 Li2 C9 -37.91(11)
C1 Zn1 Li2 C9 -153.43(13)
N2 Zn1 Li2 C9 38.61(11)
Li1 Zn1 Li2 C9 78.82(12)
N1 Zn1 Li2 Li1 -116.74(15)
C1 Zn1 Li2 Li1 127.75(15)
N2 Zn1 Li2 Li1 -40.22(11)
N2 Li1 Li2 N1 -1.22(17)
N5 Li1 Li2 N1 120.35(18)
N6 Li1 Li2 N1 -144.6(2)
Zn1 Li1 Li2 N1 -42.55(11)
N2 Li1 Li2 N3 144.8(3)
N5 Li1 Li2 N3 -93.6(3)
N6 Li1 Li2 N3 1.5(4)
Zn1 Li1 Li2 N3 103.5(3)
N2 Li1 Li2 N3A 150.3(3)
N5 Li1 Li2 N3A -88.1(3)
N6 Li1 Li2 N3A 7.0(4)
Zn1 Li1 Li2 N3A 109.0(3)
N2 Li1 Li2 N4 -115.2(2)
N5 Li1 Li2 N4 6.3(3)
N6 Li1 Li2 N4 101.4(3)
Zn1 Li1 Li2 N4 -156.6(2)
N2 Li1 Li2 N4A -106.0(4)
N5 Li1 Li2 N4A 15.6(4)
N6 Li1 Li2 N4A 110.7(4)
Zn1 Li1 Li2 N4A -147.3(4)
N2 Li1 Li2 C9 -31.93(14)
N5 Li1 Li2 C9 89.64(16)
N6 Li1 Li2 C9 -175.3(3)
Zn1 Li1 Li2 C9 -73.26(11)
N2 Li1 Li2 Zn1 41.33(11)
N5 Li1 Li2 Zn1 162.90(18)
N6 Li1 Li2 Zn1 -102.0(3)
N1 Li2 N3 C15 -95.3(5)
N3A Li2 N3 C15 113.3(19)
N4 Li2 N3 C15 22.8(3)
N4A Li2 N3 C15 13.0(4)
Zn1 Li2 N3 C15 -154.9(3)
Li1 Li2 N3 C15 145.2(3)
N1 Li2 N3 C14 34.4(7)
N3A Li2 N3 C14 -117(2)
N4 Li2 N3 C14 152.5(5)
N4A Li2 N3 C14 142.7(5)
Zn1 Li2 N3 C14 -25.2(6)
Li1 Li2 N3 C14 -85.1(5)
N1 Li2 N3 C13 143.2(5)
N3A Li2 N3 C13 -8.2(17)
N4 Li2 N3 C13 -98.7(4)
N4A Li2 N3 C13 -108.5(4)
Zn1 Li2 N3 C13 83.6(4)
Li1 Li2 N3 C13 23.7(5)
N1 Li2 N4 C18 -78.7(6)
N3 Li2 N4 C18 139.4(6)
N3A Li2 N4 C18 129.8(6)
N4A Li2 N4 C18 -117.5(17)
C9 Li2 N4 C18 -48.6(6)
Zn1 Li2 N4 C18 -46.3(10)
Li1 Li2 N4 C18 16.0(6)
N1 Li2 N4 C16 149.9(3)
N3 Li2 N4 C16 8.0(3)
N3A Li2 N4 C16 -1.6(4)
N4A Li2 N4 C16 111.1(16)
C9 Li2 N4 C16 -180.0(3)
Zn1 Li2 N4 C16 -177.6(6)
Li1 Li2 N4 C16 -115.4(3)
N1 Li2 N4 C17 36.6(3)
N3 Li2 N4 C17 -105.2(3)
N3A Li2 N4 C17 -114.8(4)
N4A Li2 N4 C17 -2.1(14)
C9 Li2 N4 C17 66.8(3)
Zn1 Li2 N4 C17 69.1(7)
Li1 Li2 N4 C17 131.4(3)
C14 N3 C15 C16 179.4(5)
C13 N3 C15 C16 68.0(5)
Li2 N3 C15 C16 -49.2(5)
C18 N4 C16 C15 -175.2(6)
C17 N4 C16 C15 68.8(5)
Li2 N4 C16 C15 -34.6(4)
N3 C15 C16 N4 57.5(5)
C20A N5 C21 C22 -103.4(7)
C19A N5 C21 C22 148.4(6)
C21A N5 C21 C22 -49.3(7)
C19 N5 C21 C22 163.0(4)
C20 N5 C21 C22 -79.4(4)
Li1 N5 C21 C22 42.4(4)
C23 N6 C22 C21 166.0(4)
C23A N6 C22 C21 -92.3(7)
C22A N6 C22 C21 -55.0(12)
C24 N6 C22 C21 -72.7(5)
C24A N6 C22 C21 154.4(5)
Li1 N6 C22 C21 40.0(4)
N5 C21 C22 N6 -59.9(5)
N1 Li2 N3A C13A 132.8(7)
N3 Li2 N3A C13A 169(2)
N4 Li2 N3A C13A -103.6(7)
N4A Li2 N3A C13A -112.8(7)
Zn1 Li2 N3A C13A 74.8(7)
Li1 Li2 N3A C13A 17.8(7)
N1 Li2 N3A C15A -115.2(7)
N3 Li2 N3A C15A -79.4(19)
N4 Li2 N3A C15A 8.4(5)
N4A Li2 N3A C15A -0.8(6)
Zn1 Li2 N3A C15A -173.2(5)
Li1 Li2 N3A C15A 129.8(5)
N1 Li2 N3A C14A -5.9(11)
N3 Li2 N3A C14A 29.9(17)
N4 Li2 N3A C14A 117.7(8)
N4A Li2 N3A C14A 108.5(8)
Zn1 Li2 N3A C14A -63.8(8)
Li1 Li2 N3A C14A -120.9(7)
N1 Li2 N4A C17A 19.3(7)
N3 Li2 N4A C17A -121.7(7)
N3A Li2 N4A C17A -131.0(7)
N4 Li2 N4A C17A 162.9(19)
C9 Li2 N4A C17A 50.8(6)
Zn1 Li2 N4A C17A 33.2(11)
Li1 Li2 N4A C17A 111.0(7)
N1 Li2 N4A C18A -105.5(11)
N3 Li2 N4A C18A 113.5(11)
N3A Li2 N4A C18A 104.1(11)
N4 Li2 N4A C18A 38.1(15)
C9 Li2 N4A C18A -74.1(11)
Zn1 Li2 N4A C18A -91.6(13)
Li1 Li2 N4A C18A -13.9(12)
N1 Li2 N4A C16A 136.6(5)
N3 Li2 N4A C16A -4.4(6)
N3A Li2 N4A C16A -13.7(6)
N4 Li2 N4A C16A -79.7(16)
C9 Li2 N4A C16A 168.1(5)
Zn1 Li2 N4A C16A 150.5(6)
Li1 Li2 N4A C16A -131.7(5)
C17A N4A C16A C15A 141.7(11)
C18A N4A C16A C15A -95.1(16)
Li2 N4A C16A C15A 28.6(11)
N4A C16A C15A N3A -35.7(15)
C13A N3A C15A C16A 132.1(11)
C14A N3A C15A C16A -89.2(13)
Li2 N3A C15A C16A 18.6(12)
C20A N5 C21A C22A -166.6(8)
C19A N5 C21A C22A 71.0(10)
C19 N5 C21A C22A 97.7(9)
C20 N5 C21A C22A -156.2(8)
C21 N5 C21A C22A 52.1(7)
Li1 N5 C21A C22A -43.6(8)
C23 N6 C22A C21A 103.7(8)
C23A N6 C22A C21A -156.7(9)
C22 N6 C22A C21A 54.6(11)
C24 N6 C22A C21A -142.0(8)
C24A N6 C22A C21A 86.3(9)
Li1 N6 C22A C21A -35.7(9)
N5 C21A C22A N6 58.1(11)
